data_7113706
loop_
_publ_author_name
'Perles, Josefina'
'Iglesias, Marta'
'Ruiz-Valero, Caridad'
'Snejko, Natalia'

_publ_section_title
;
 First high thermally stable organo--inorganic 3D polymer scandium
 derivative as a heterogeneous Lewis acid catalyst
;
_journal_coden_ASTM CHCOFS
_journal_issue 3
_journal_name_full
;
 Chemical Communications (Cambridge, United Kingdom)
;
_journal_page_first 346
_journal_page_last 347
_journal_paper_doi 10.1039/b210034g
_journal_year 2003
_chemical_formula_sum 'C10 H11 O11 Sc2'
_chemical_formula_weight 397.11
_space_group_IT_number 14
_symmetry_cell_setting monoclinic
_symmetry_space_group_name_Hall '-P 2ybc'
_symmetry_space_group_name_H-M 'P 1 21/c 1'
_atom_sites_solution_hydrogens geom
_atom_sites_solution_primary direct
_atom_sites_solution_secondary difmap
_audit_creation_method SHELXL
_cell_angle_alpha 90.00
_cell_angle_beta 95.948(5)
_cell_angle_gamma 90.00
_cell_formula_units_Z 4
_cell_length_a 9.196(2)
_cell_length_b 7.857(2)
_cell_length_c 19.894(5)
_cell_measurement_temperature 296(2)
_cell_volume 1429.7(6)
_computing_structure_refinement 'SHELXL-93 (Sheldrick, 1993)'
_computing_structure_solution 'SHELXS-86 (Sheldrick, 1990)'
_diffrn_ambient_temperature 296(2)
_diffrn_measurement_device 'Smart CCD Bruker'
_diffrn_measurement_method 'phi and omega scans'
_diffrn_radiation_monochromator graphite
_diffrn_radiation_source 'fine-focus sealed tube'
_diffrn_radiation_type MoK\a
_diffrn_radiation_wavelength 0.71073
_diffrn_reflns_av_R_equivalents 0.1970
_diffrn_reflns_av_sigmaI/netI 0.4897
_diffrn_reflns_limit_h_max 9
_diffrn_reflns_limit_h_min -13
_diffrn_reflns_limit_k_max 10
_diffrn_reflns_limit_k_min -10
_diffrn_reflns_limit_l_max 28
_diffrn_reflns_limit_l_min -28
_diffrn_reflns_number 7566
_diffrn_reflns_theta_max 30.92
_diffrn_reflns_theta_min 3.87
_diffrn_standards_decay_% 0
_exptl_absorpt_coefficient_mu 1.007
_exptl_absorpt_correction_type none
_exptl_crystal_colour colourless
_exptl_crystal_density_diffrn 1.845
_exptl_crystal_description 'hexagonal prism'
_exptl_crystal_F_000 804
_exptl_crystal_size_max 0.4
_exptl_crystal_size_mid 0.1
_exptl_crystal_size_min 0.1
_refine_diff_density_max 0.541
_refine_diff_density_min -0.520
_refine_diff_density_rms 0.117
_refine_ls_extinction_method none
_refine_ls_goodness_of_fit_all 0.729
_refine_ls_goodness_of_fit_obs 0.999
_refine_ls_matrix_type full
_refine_ls_number_parameters 206
_refine_ls_number_reflns 3547
_refine_ls_number_restraints 0
_refine_ls_restrained_S_all 0.729
_refine_ls_restrained_S_obs 0.999
_refine_ls_R_factor_all 0.2860
_refine_ls_R_factor_obs 0.0677
_refine_ls_shift/esd_max -3.598
_refine_ls_shift/esd_mean 0.265
_refine_ls_structure_factor_coef Fsqd
_refine_ls_weighting_details 'w=1/[\s^2^(Fo^2^)+(0.0400P)^2^+0.0000P] where P=(Fo^2^+2Fc^2^)/3'
_refine_ls_weighting_scheme calc
_refine_ls_wR_factor_all 0.1609
_refine_ls_wR_factor_obs 0.1108
_reflns_number_observed 1023
_reflns_number_total 3547
_reflns_observed_criterion >2sigma(I)
_cod_duplicate_entry 7103948
_cod_data_source_file b210034g.txt
_cod_data_source_block jpsc11
_cod_depositor_comments
;
The following automatic conversions were performed:

'_symmetry_cell_setting' value 'Monoclinic' changed to 'monoclinic'
according to
/usr/data/users/saulius/automatic-downloads/retrospective/RSC/lib/dictionaries/cif_core.dic
dictionary named 'cif_core.dic' version 2.4.2 from 2011-04-26.

Automatic conversion script
Id: cif_fix_values 2281 2013-09-26 08:29:07Z andrius 

The following automatic conversions were performed:

'_refine_ls_weighting_scheme' value 'calc
w=1/[\s^2^(Fo^2^)+(0.0400P)^2^+0.0000P] where P=(Fo^2^+2Fc^2^)/3' was
changed to 'calc'. New tag '_refine_ls_weighting_details' was
created. The value of the new tag was set to
'w=1/[\s^2^(Fo^2^)+(0.0400P)^2^+0.0000P] where P=(Fo^2^+2Fc^2^)/3'.

Automatic conversion script
Id: cif_fix_values 3143 2015-03-26 13:38:13Z robertas 
;
_cod_original_cell_volume 1429.6(6)
_cod_original_sg_symbol_H-M P2(1)/c
_cod_database_code 7113706

loop_
_symmetry_equiv_pos_as_xyz
'x, y, z'
'-x, y+1/2, -z+1/2'
'-x, -y, -z'
'x, -y-1/2, z-1/2'

loop_
_atom_site_aniso_label
_atom_site_aniso_U_11
_atom_site_aniso_U_22
_atom_site_aniso_U_33
_atom_site_aniso_U_23
_atom_site_aniso_U_13
_atom_site_aniso_U_12
Sc1 0.0077(8) 0.0281(10) 0.0238(9) -0.0036(8) 0.0019(7) -0.0016(7)
Sc2 0.0102(8) 0.0309(10) 0.0243(9) -0.0011(8) 0.0067(7) -0.0012(7)
O1 0.020(3) 0.056(4) 0.029(4) 0.009(3) 0.005(3) 0.006(3)
O2 0.020(3) 0.066(5) 0.025(3) 0.004(3) 0.011(3) -0.010(3)
O3 0.019(3) 0.027(4) 0.061(4) -0.016(3) 0.009(3) 0.001(3)
O4 0.019(3) 0.050(5) 0.066(5) -0.015(4) 0.016(3) 0.003(3)
O5 0.021(3) 0.033(4) 0.041(4) -0.009(3) 0.014(3) -0.007(3)
O6 0.023(3) 0.050(4) 0.039(4) 0.009(3) 0.016(3) -0.003(3)
O7 0.022(3) 0.056(4) 0.028(4) 0.010(3) 0.008(3) 0.001(3)
O8 0.030(4) 0.030(4) 0.067(5) -0.003(3) 0.008(3) 0.011(3)
O9 0.010(3) 0.048(4) 0.036(4) -0.009(3) 0.011(3) 0.000(3)
O10 0.011(3) 0.070(5) 0.020(3) -0.012(3) 0.004(3) -0.008(3)
O11 0.008(3) 0.044(4) 0.022(3) -0.011(3) 0.008(2) -0.005(2)
C1 0.025(5) 0.010(5) 0.025(5) -0.003(4) 0.004(4) -0.002(4)
C2 0.019(4) 0.022(5) 0.026(5) 0.000(4) 0.003(4) 0.011(4)
C3 0.018(4) 0.017(5) 0.027(5) -0.008(4) -0.004(4) -0.002(4)
C4 0.020(5) 0.025(5) 0.015(5) 0.005(4) -0.003(4) -0.001(4)
C5 0.015(5) 0.027(5) 0.026(5) 0.000(4) -0.008(4) -0.002(4)
C6 0.004 0.030 0.036 0.005 0.000 0.007
C7 0.023(5) 0.043(6) 0.022(5) 0.007(4) 0.005(4) -0.006(4)
C8 0.004(4) 0.027(5) 0.030(6) 0.007(5) 0.006(4) 0.005(4)
C9 0.018(5) 0.023(5) 0.034(6) 0.006(4) 0.007(4) 0.001(4)
C10 0.015(5) 0.049(6) 0.040(6) -0.026(5) 0.002(4) -0.003(4)

loop_
_atom_site_label
_atom_site_type_symbol
_atom_site_fract_x
_atom_site_fract_y
_atom_site_fract_z
_atom_site_U_iso_or_equiv
_atom_site_thermal_displace_type
_atom_site_occupancy
_atom_site_calc_flag
_atom_site_refinement_flags
Sc1 Sc 0.20316(15) 0.6849(2) 0.14829(7) 0.0198(4) Uani 1 d .
Sc2 Sc -0.18554(14) 0.6874(2) 0.17095(7) 0.0215(4) Uani 1 d .
O1 O 0.0846(5) 0.7501(7) 0.0554(2) 0.035(2) Uani 1 d .
O2 O -0.1520(5) 0.7527(7) 0.0705(3) 0.037(2) Uani 1 d .
O3 O 0.1070(5) 0.4468(7) 0.1324(3) 0.035(2) Uani 1 d .
O4 O -0.1277(6) 0.4349(7) 0.1440(3) 0.044(2) Uani 1 d .
O5 O 0.2984(5) 0.9294(7) 0.1553(3) 0.0312(15) Uani 1 d .
O6 O -0.2174(5) 0.5857(7) 0.2646(3) 0.036(2) Uani 1 d .
O7 O 0.3232(5) 0.6131(7) 0.2362(3) 0.035(2) Uani 1 d .
O8 O -0.2511(6) 0.9327(7) 0.1885(3) 0.042(2) Uani 1 d .
O9 O 0.3689(5) 0.6009(7) 0.0933(3) 0.0307(15) Uani 1 d .
O10 O -0.4048(5) 0.6344(7) 0.1390(3) 0.034(2) Uani 1 d .
O11 O 0.0295(5) 0.7569(6) 0.2001(3) 0.0245(14) Uani 1 d .
C1 C -0.0501(9) 0.7675(9) 0.0340(4) 0.020(2) Uani 1 d .
C2 C -0.0942(7) 0.8173(10) -0.0386(3) 0.022(2) Uani 1 d .
H2A H -0.1237(7) 0.9359(10) -0.0394(3) 0.027 Uiso 1 calc R
H2B H -0.1792(7) 0.7507(10) -0.0551(3) 0.027 Uiso 1 calc R
C3 C 0.0220(7) 0.7951(9) -0.0880(4) 0.021(2) Uani 1 d .
H3A H 0.0096(7) 0.8841(9) -0.1219(4) 0.025 Uiso 1 calc R
H3B H 0.1181(7) 0.8087(9) -0.0635(4) 0.025 Uiso 1 calc R
C4 C -0.0151(9) 0.3745(10) 0.1229(4) 0.020(2) Uani 1 d .
C5 C 0.3072(8) 1.0563(11) 0.1927(4) 0.023(2) Uani 1 d .
C6 C 0.4190(7) 1.1924(10) 0.1814(4) 0.024 Uani 1 d .
H6A H 0.4463(7) 1.2498(10) 0.2240(4) 0.028 Uiso 1 calc R
H6B H 0.3732(7) 1.2760(10) 0.1501(4) 0.028 Uiso 1 calc R
C7 C 0.5583(7) 1.1280(10) 0.1537(4) 0.029(2) Uani 1 d .
H7A H 0.5313(7) 1.0448(10) 0.1186(4) 0.035 Uiso 1 calc R
H7B H 0.6047(7) 1.2227(10) 0.1330(4) 0.035 Uiso 1 calc R
C8 C 0.3333(8) 0.5490(11) 0.2942(4) 0.020(2) Uani 1 d .
C9 C -0.4943(8) 0.5939(10) 0.0905(4) 0.025(2) Uani 1 d .
C10 C -0.4410(7) 0.5350(11) 0.0258(4) 0.035(2) Uani 1 d .
H10A H -0.3678(7) 0.4474(11) 0.0361(4) 0.042 Uiso 1 calc R
H10B H -0.3937(7) 0.6298(11) 0.0056(4) 0.042 Uiso 1 calc R
H11 H 0.0429(72) 0.8199(82) 0.2415(36) 0.078(24) Uiso 1 d .

loop_
_atom_type_symbol
_atom_type_description
_atom_type_scat_dispersion_real
_atom_type_scat_dispersion_imag
_atom_type_scat_source
C C 0.0033 0.0016 'International Tables Vol C Tables 4.2.6.8 and 6.1.1.4'
H H 0.0000 0.0000 'International Tables Vol C Tables 4.2.6.8 and 6.1.1.4'
O O 0.0106 0.0060 'International Tables Vol C Tables 4.2.6.8 and 6.1.1.4'
Sc Sc 0.2519 0.3716 'International Tables Vol C Tables 4.2.6.8 and 6.1.1.4'

loop_
_geom_angle_atom_site_label_1
_geom_angle_atom_site_label_2
_geom_angle_atom_site_label_3
_geom_angle
_geom_angle_site_symmetry_1
_geom_angle_site_symmetry_3
O7 Sc1 O9 90.1(2) . .
O7 Sc1 O11 91.5(2) . .
O9 Sc1 O11 176.4(2) . .
O7 Sc1 O3 93.7(2) . .
O9 Sc1 O3 87.6(2) . .
O11 Sc1 O3 89.1(2) . .
O7 Sc1 O5 90.6(2) . .
O9 Sc1 O5 90.1(2) . .
O11 Sc1 O5 93.1(2) . .
O3 Sc1 O5 175.1(2) . .
O7 Sc1 O1 177.3(2) . .
O9 Sc1 O1 87.5(2) . .
O11 Sc1 O1 90.8(2) . .
O3 Sc1 O1 85.0(2) . .
O5 Sc1 O1 90.6(2) . .
O7 Sc1 Sc2 110.12(15) . .
O9 Sc1 Sc2 148.2(2) . .
O11 Sc1 Sc2 28.32(14) . .
O3 Sc1 Sc2 67.48(14) . .
O5 Sc1 Sc2 113.08(15) . .
O1 Sc1 Sc2 71.52(14) . .
O8 Sc2 O6 97.9(2) . .
O8 Sc2 O11 89.6(2) . .
O6 Sc2 O11 94.0(2) . .
O8 Sc2 O10 87.0(2) . .
O6 Sc2 O10 88.5(2) . .
O11 Sc2 O10 176.1(2) . .
O8 Sc2 O2 90.4(2) . .
O6 Sc2 O2 171.4(2) . .
O11 Sc2 O2 88.4(2) . .
O10 Sc2 O2 89.5(2) . .
O8 Sc2 O4 174.9(2) . .
O6 Sc2 O4 86.0(2) . .
O11 Sc2 O4 93.4(2) . .
O10 Sc2 O4 89.7(2) . .
O2 Sc2 O4 85.6(2) . .
O8 Sc2 Sc1 109.5(2) . .
O6 Sc2 Sc1 109.87(15) . .
O11 Sc2 Sc1 28.19(14) . .
O10 Sc2 Sc1 152.50(15) . .
O2 Sc2 Sc1 69.17(14) . .
O4 Sc2 Sc1 72.03(15) . .
C1 O1 Sc1 135.6(5) . .
C1 O2 Sc2 139.7(5) . .
C4 O3 Sc1 142.2(5) . .
C4 O4 Sc2 132.3(5) . .
C5 O5 Sc1 140.5(6) . .
C5 O6 Sc2 146.7(5) 2_545 .
C8 O7 Sc1 151.5(5) . .
C8 O8 Sc2 157.2(6) 2 .
C9 O9 Sc1 145.5(6) 1_655 .
C9 O10 Sc2 145.7(5) . .
Sc1 O11 Sc2 123.5(3) . .
O2 C1 O1 124.0(7) . .
O2 C1 C2 115.9(7) . .
O1 C1 C2 120.1(7) . .
C1 C2 C3 116.6(6) . .
C4 C3 C2 113.5(6) 3_565 .
O4 C4 O3 122.4(8) . .
O4 C4 C3 119.7(7) . 3_565
O3 C4 C3 117.8(7) . 3_565
O5 C5 O6 122.8(8) . 2
O5 C5 C6 118.8(8) . .
O6 C5 C6 118.0(7) 2 .
C5 C6 C7 115.2(7) . .
C8 C7 C6 114.2(6) 2_655 .
O7 C8 O8 123.6(8) . 2_545
O7 C8 C7 116.9(7) . 2_645
O8 C8 C7 119.3(8) 2_545 2_645
O10 C9 O9 122.4(8) . 1_455
O10 C9 C10 119.8(7) . .
O9 C9 C10 117.7(7) 1_455 .
C9 C10 C10 114.8(8) . 3_465

loop_
_geom_bond_atom_site_label_1
_geom_bond_atom_site_label_2
_geom_bond_distance
_geom_bond_site_symmetry_2
Sc1 O7 2.048(5) .
Sc1 O9 2.074(5) .
Sc1 O11 2.067(5) .
Sc1 O3 2.080(5) .
Sc1 O5 2.110(6) .
Sc1 O1 2.110(5) .
Sc1 Sc2 3.649(2) .
Sc2 O8 2.060(6) .
Sc2 O6 2.076(6) .
Sc2 O11 2.076(5) .
Sc2 O10 2.092(5) .
Sc2 O2 2.117(5) .
Sc2 O4 2.137(6) .
O1 C1 1.274(8) .
O2 C1 1.248(8) .
O3 C4 1.254(8) .
O4 C4 1.251(8) .
O5 C5 1.241(9) .
O6 C5 1.266(8) 2_545
O7 C8 1.254(8) .
O8 C8 1.256(8) 2
O9 C9 1.266(8) 1_655
O10 C9 1.243(8) .
C1 C2 1.511(9) .
C2 C3 1.535(9) .
C3 C4 1.500(9) 3_565
C4 C3 1.500(9) 3_565
C5 O6 1.266(8) 2
C5 C6 1.516(10) .
C6 C7 1.532(9) .
C7 C8 1.496(10) 2_655
C8 O8 1.256(8) 2_545
C8 C7 1.496(10) 2_645
C9 O9 1.266(8) 1_455
C9 C10 1.498(10) .
C10 C10 1.517(12) 3_465
